data_8104140
loop_
_publ_author_name
'Elaatmani, M.'
'Zegzouti, A.'
'Capitelli, F.'
'Moliterni, A.G.G.'
'Calestani, G.'
'Migliori, A.'

_publ_section_title
;
 Synthesis, X-ray crystal structure and dielectric measurements of a
 tetragonal tungsten bronze: Pb0.75 K1.80 Li1.70 Nb5 O15
;
_journal_name_full 'Zeitschrift fuer Kristallographie (149,1979-)'
_journal_page_first 26
_journal_page_last 31
_journal_volume 218
_journal_year 2003
_chemical_formula_sum 'K1.8 Li1.7 Nb5 O15 Pb0.75'
_chemical_name_systematic 'Pb0.75 K1.8 Li1.7 Nb5 O15'
_space_group_IT_number 100
_symmetry_space_group_name_Hall 'P 4 -2ab'
_symmetry_space_group_name_H-M 'P 4 b m'
_cell_angle_alpha 90
_cell_angle_beta 90
_cell_angle_gamma 90
_cell_formula_units_Z 2
_cell_length_a 12.54
_cell_length_b 12.54
_cell_length_c 4.037
_cell_volume 634.825
_citation_journal_id_ASTM ZEKRDZ
_cod_data_source_file Elaatmani_ZEKRDZ_2003_729.cif
_cod_data_source_block K1.8Li1.7Nb5O15Pb0.75
_cod_original_cell_volume 634.8247
_cod_database_code 8104140

loop_
_symmetry_equiv_pos_as_xyz
x,y,z
-y,x,z
-x,-y,z
y,-x,z
-x+1/2,y+1/2,z
-y+1/2,-x+1/2,z
x+1/2,-y+1/2,z
y+1/2,x+1/2,z

loop_
_atom_site_label
_atom_site_type_symbol
_atom_site_fract_x
_atom_site_fract_y
_atom_site_fract_z
_atom_site_occupancy
_atom_site_U_iso_or_equiv
O1 O-2 0.6398 0.5688 0.4487 1 0.0
O5 O-2 0.579 0.7122 0.9601 1 0.0
Pb1 Pb+2 0.5 0.5 0.9985 0.538 0.0
O3 O-2 0.712 0.788 0.4489 1 0.0
Nb2 Nb+5 0.5 0 0.4934 1 0.0
O2 O-2 0.5001 0.8446 0.5571 1 0.0
Nb1 Nb+5 0.57514 0.70994 0.5029 1 0.0
Li1 Li+1 0.6217 0.8783 0.957 0.848 0.0
O4 O-2 0.5 1 0.953 1 0.0
Pb2 Pb+2 0.848 0.6887 0.0543 0.053 0.0
K1 K+1 0.8292 0.6708 0.9823 0.901 0.0
